data_7214749
loop_
_publ_author_name
'Wang, Shu-Ju'
'Tian, Yan-Wen'
'Xiong, Gang'
'You, Li-Xin'
'Ding, Fu'
'Guo, Mei-Yan'
'Gao, En-Jun'
'Smet, Philippe F.'
'Poelman, Dirk'
'Xiao, Lin-Jiu'
'Sun, Ya-Guang'

_publ_section_title
;
 Hydrothermal synthesis, crystal structure and properties of
 three-dimensional Co(ii)-4f heterometallic--organic frameworks
;
_journal_issue 24
_journal_name_full CrystEngComm
_journal_page_first 8689
_journal_paper_doi 10.1039/c2ce26082d
_journal_volume 14
_journal_year 2012
_chemical_formula_sum 'C18 H24 Co N4 O24 S2 Tb2'
_chemical_formula_weight 1121.30
_chemical_name_systematic
;
?
;
_space_group_IT_number 15
_symmetry_cell_setting monoclinic
_symmetry_space_group_name_Hall '-C 2yc'
_symmetry_space_group_name_H-M 'C 1 2/c 1'
_atom_sites_solution_hydrogens geom
_atom_sites_solution_primary direct
_atom_sites_solution_secondary difmap
_audit_creation_method SHELXL-97
_cell_angle_alpha 90.00
_cell_angle_beta 102.424(5)
_cell_angle_gamma 90.00
_cell_formula_units_Z 4
_cell_length_a 22.805(6)
_cell_length_b 8.530(2)
_cell_length_c 15.480(5)
_cell_measurement_reflns_used 2596
_cell_measurement_temperature 293(2)
_cell_measurement_theta_max 25.01
_cell_measurement_theta_min 1.83
_cell_volume 2940.8(14)
_computing_cell_refinement 'Bruker XSCANS'
_computing_data_collection 'Bruker XSCANS'
_computing_data_reduction 'Bruker SHELXTL'
_computing_molecular_graphics 'Bruker SHELXTL'
_computing_publication_material 'Bruker SHELXTL'
_computing_structure_refinement 'SHELXL-97 (Sheldrick, 1997)'
_computing_structure_solution 'SHELXS-97 (Sheldrick, 1990)'
_diffrn_ambient_temperature 293(2)
_diffrn_detector_area_resol_mean 0
_diffrn_measured_fraction_theta_full 1.000
_diffrn_measured_fraction_theta_max 1.000
_diffrn_measurement_device_type 'Bruker P4'
_diffrn_measurement_method '\w scans'
_diffrn_radiation_monochromator graphite
_diffrn_radiation_source 'fine-focus sealed tube'
_diffrn_radiation_type MoK\a
_diffrn_radiation_wavelength 0.71073
_diffrn_reflns_av_R_equivalents 0.0322
_diffrn_reflns_av_sigmaI/netI 0.0268
_diffrn_reflns_limit_h_max 19
_diffrn_reflns_limit_h_min -26
_diffrn_reflns_limit_k_max 10
_diffrn_reflns_limit_k_min -10
_diffrn_reflns_limit_l_max 18
_diffrn_reflns_limit_l_min -18
_diffrn_reflns_number 11724
_diffrn_reflns_theta_full 25.01
_diffrn_reflns_theta_max 25.01
_diffrn_reflns_theta_min 1.83
_diffrn_standards_decay_% 0
_diffrn_standards_interval_count 0
_diffrn_standards_interval_time 0
_diffrn_standards_number 0
_exptl_absorpt_coefficient_mu 5.571
_exptl_absorpt_correction_T_max 0.4021
_exptl_absorpt_correction_T_min 0.4021
_exptl_absorpt_correction_type multi-scan
_exptl_absorpt_process_details SADABS
_exptl_crystal_colour 0
_exptl_crystal_density_diffrn 2.533
_exptl_crystal_density_method 'not measured'
_exptl_crystal_description 0
_exptl_crystal_F_000 2164
_exptl_crystal_size_max 0.20
_exptl_crystal_size_mid 0.20
_exptl_crystal_size_min 0.20
_refine_diff_density_max 0.614
_refine_diff_density_min -0.559
_refine_diff_density_rms 0.105
_refine_ls_extinction_method none
_refine_ls_goodness_of_fit_ref 1.039
_refine_ls_hydrogen_treatment NONE
_refine_ls_matrix_type full
_refine_ls_number_parameters 232
_refine_ls_number_reflns 2596
_refine_ls_number_restraints 0
_refine_ls_restrained_S_all 1.039
_refine_ls_R_factor_all 0.0219
_refine_ls_R_factor_gt 0.0203
_refine_ls_shift/su_max 0.001
_refine_ls_shift/su_mean 0.000
_refine_ls_structure_factor_coef Fsqd
_refine_ls_weighting_details 'calc w=1/[\s^2^(Fo^2^)+(0.0324P)^2^+0.0000P] where P=(Fo^2^+2Fc^2^)/3'
_refine_ls_weighting_scheme calc
_refine_ls_wR_factor_gt 0.0520
_refine_ls_wR_factor_ref 0.0527
_reflns_number_gt 2382
_reflns_number_total 2596
_reflns_threshold_expression >2sigma(I)
_cod_data_source_file c2ce26082d.txt
_cod_data_source_block 4
_cod_depositor_comments
;
The following automatic conversions were performed:

'_symmetry_cell_setting' value 'Monoclinic' changed to 'monoclinic'
according to
/usr/data/users/saulius/automatic-downloads/retrospective/RSC/lib/dictionaries/cif_core.dic
dictionary named 'cif_core.dic' version 2.4.2 from
2011-04-26.

'_exptl_absorpt_correction_type' value 'MULTI-SCAN'
changed to 'multi-scan' according to
/usr/data/users/saulius/automatic-downloads/retrospective/RSC/lib/dictionaries/cif_core.dic
dictionary named 'cif_core.dic' version 2.4.2 from 2011-04-26.

Automatic conversion script
Id: cif_fix_values 2281 2013-09-26 08:29:07Z andrius 
;
_cod_original_sg_symbol_H-M C2/c
_cod_database_code 7214749

loop_
_symmetry_equiv_pos_as_xyz
'x, y, z'
'-x, y, -z+1/2'
'x+1/2, y+1/2, z'
'-x+1/2, y+1/2, -z+1/2'
'-x, -y, -z'
'x, -y, z-1/2'
'-x+1/2, -y+1/2, -z'
'x+1/2, -y+1/2, z-1/2'

loop_
_atom_site_label
_atom_site_type_symbol
_atom_site_fract_x
_atom_site_fract_y
_atom_site_fract_z
_atom_site_U_iso_or_equiv
_atom_site_adp_type
_atom_site_occupancy
_atom_site_symmetry_multiplicity
_atom_site_calc_flag
_atom_site_refinement_flags
Tb1 Tb 0.247378(7) 0.138571(17) 0.382487(10) 0.02188(8) Uani 1 1 d .
Co Co 0.0000 0.20943(8) -0.2500 0.02875(16) Uani 1 2 d S
S S 0.15044(4) 0.46010(9) 0.41495(5) 0.02355(18) Uani 1 1 d .
O1 O 0.21160(10) 0.1781(3) 0.22429(15) 0.0280(5) Uani 1 1 d .
O2 O 0.14278(11) 0.0665(3) 0.28284(14) 0.0328(6) Uani 1 1 d .
O3 O 0.31025(11) 0.3501(2) 0.36309(16) 0.0279(6) Uani 1 1 d .
O4 O 0.20391(10) 0.1061(3) 0.50168(15) 0.0261(5) Uani 1 1 d .
O5 O 0.18491(12) 0.3605(2) 0.36514(16) 0.0312(6) Uani 1 1 d .
O6 O 0.16588(10) 0.4200(3) 0.51000(14) 0.0278(5) Uani 1 1 d .
O7 O 0.16437(12) 0.6245(2) 0.40206(18) 0.0339(6) Uani 1 1 d .
O8 O 0.08587(10) 0.4330(3) 0.38098(15) 0.0341(6) Uani 1 1 d .
O9 O 0.24118(11) -0.1370(3) 0.38349(17) 0.0374(7) Uani 1 1 d .
H9A H 0.2237 -0.1921 0.4108 0.056 Uiso 1 1 d R
H9B H 0.2618 -0.2129 0.3621 0.056 Uiso 1 1 d R
O10 O 0.32162(10) 0.0401(3) 0.29988(15) 0.0311(5) Uani 1 1 d .
H10A H 0.3383 0.1089 0.2813 0.047 Uiso 1 1 d R
H10B H 0.3159 -0.0149 0.2589 0.047 Uiso 1 1 d R
O11 O 0.0000 -0.0393(4) -0.2500 0.0667(14) Uani 1 2 d S
H11A H -0.0330 -0.0891 -0.2575 0.100 Uiso 0.50 1 d PR
H11B H 0.0330 -0.0891 -0.2425 0.100 Uiso 0.50 1 d PR
O12 O 0.09455(10) 0.2227(3) -0.22904(14) 0.0346(6) Uani 1 1 d .
H12A H 0.1153 0.1392 -0.2243 0.052 Uiso 1 1 d R
H12B H 0.1096 0.2816 -0.1852 0.052 Uiso 1 1 d R
O13 O 0.0000 0.4546(4) -0.2500 0.0494(11) Uani 1 2 d S
H13 H -0.0174 0.5153 -0.2901 0.074 Uiso 1 1 d R
N1 N 0.00094(12) 0.2101(3) -0.11345(18) 0.0296(6) Uani 1 1 d .
N2 N -0.02143(12) 0.3175(3) 0.00577(19) 0.0293(6) Uani 1 1 d .
H2 H -0.0408 0.3714 0.0375 0.035 Uiso 1 1 d R
C1 C 0.11711(15) 0.1257(3) 0.1273(2) 0.0243(7) Uani 1 1 d .
C2 C 0.13002(14) 0.0466(4) 0.0524(2) 0.0238(7) Uani 1 1 d .
C3 C 0.09422(14) 0.0686(4) -0.0311(2) 0.0262(7) Uani 1 1 d .
H3 H 0.1031 0.0188 -0.0801 0.031 Uiso 1 1 calc R
C4 C 0.04504(15) 0.1662(4) -0.0396(2) 0.0270(7) Uani 1 1 d .
C5 C 0.03139(14) 0.2359(4) 0.0357(2) 0.0262(7) Uani 1 1 d .
C6 C 0.06764(14) 0.2215(4) 0.1192(2) 0.0254(7) Uani 1 1 d .
H6 H 0.0590 0.2741 0.1676 0.030 Uiso 1 1 calc R
C7 C -0.03681(15) 0.2970(4) -0.0819(2) 0.0317(8) Uani 1 1 d .
H7 H -0.0712 0.3405 -0.1171 0.038 Uiso 1 1 calc R
C8 C 0.15967(16) 0.1197(4) 0.2162(2) 0.0246(7) Uani 1 1 d .
C9 C 0.32202(14) 0.4255(4) 0.4360(2) 0.0238(7) Uani 1 1 d .

loop_
_atom_site_aniso_label
_atom_site_aniso_U_11
_atom_site_aniso_U_22
_atom_site_aniso_U_33
_atom_site_aniso_U_23
_atom_site_aniso_U_13
_atom_site_aniso_U_12
Tb1 0.02284(12) 0.02254(11) 0.02003(11) 0.00051(5) 0.00412(8) -0.00044(5)
Co 0.0332(4) 0.0249(4) 0.0248(3) 0.000 -0.0012(3) 0.000
S 0.0228(4) 0.0247(4) 0.0228(4) 0.0014(3) 0.0041(3) -0.0001(3)
O1 0.0239(13) 0.0355(13) 0.0243(12) -0.0009(10) 0.0045(10) -0.0014(10)
O2 0.0423(15) 0.0331(14) 0.0230(12) -0.0002(10) 0.0073(11) -0.0107(11)
O3 0.0342(15) 0.0240(13) 0.0251(13) -0.0012(9) 0.0051(11) -0.0036(9)
O4 0.0257(13) 0.0302(13) 0.0229(12) 0.0034(10) 0.0065(10) -0.0021(10)
O5 0.0352(15) 0.0340(14) 0.0233(13) -0.0015(9) 0.0040(11) 0.0083(10)
O6 0.0258(13) 0.0333(13) 0.0233(12) 0.0034(10) 0.0033(10) 0.0010(10)
O7 0.0361(15) 0.0253(13) 0.0380(15) 0.0037(10) 0.0030(12) -0.0023(10)
O8 0.0239(13) 0.0455(15) 0.0306(13) 0.0095(11) 0.0010(10) -0.0044(11)
O9 0.0364(17) 0.0251(16) 0.054(2) -0.0015(10) 0.0170(15) -0.0009(9)
O10 0.0346(14) 0.0325(14) 0.0266(12) -0.0036(10) 0.0076(11) 0.0025(10)
O11 0.130(4) 0.023(2) 0.064(3) 0.000 0.059(3) 0.000
O12 0.0395(15) 0.0310(14) 0.0286(13) -0.0046(10) -0.0027(11) 0.0097(11)
O13 0.056(2) 0.023(2) 0.053(2) 0.000 -0.025(2) 0.000
N1 0.0296(16) 0.0308(16) 0.0258(14) -0.0010(12) 0.0006(12) 0.0058(13)
N2 0.0260(16) 0.0306(15) 0.0304(16) -0.0024(13) 0.0040(13) 0.0062(13)
C1 0.0250(19) 0.0251(18) 0.0238(18) 0.0006(12) 0.0073(15) -0.0045(13)
C2 0.0233(17) 0.0237(17) 0.0239(17) -0.0010(13) 0.0041(14) -0.0009(13)
C3 0.0293(18) 0.0263(18) 0.0232(17) -0.0013(13) 0.0062(14) 0.0028(14)
C4 0.0290(19) 0.0257(17) 0.0253(18) 0.0010(13) 0.0038(15) 0.0002(14)
C5 0.0245(18) 0.0244(17) 0.0306(18) -0.0008(14) 0.0081(14) -0.0001(13)
C6 0.0265(18) 0.0260(18) 0.0247(17) -0.0021(13) 0.0078(14) 0.0008(13)
C7 0.0280(19) 0.033(2) 0.0310(19) -0.0022(15) -0.0013(15) 0.0039(15)
C8 0.030(2) 0.0228(17) 0.0214(18) -0.0014(12) 0.0070(15) 0.0050(13)
C9 0.0232(17) 0.0239(17) 0.0225(17) 0.0018(13) 0.0009(14) 0.0025(13)

loop_
_atom_type_symbol
_atom_type_description
_atom_type_scat_dispersion_real
_atom_type_scat_dispersion_imag
_atom_type_scat_source
C C 0.0033 0.0016 'International Tables Vol C Tables 4.2.6.8 and 6.1.1.4'
H H 0.0000 0.0000 'International Tables Vol C Tables 4.2.6.8 and 6.1.1.4'
Co Co 0.3494 0.9721 'International Tables Vol C Tables 4.2.6.8 and 6.1.1.4'
N N 0.0061 0.0033 'International Tables Vol C Tables 4.2.6.8 and 6.1.1.4'
O O 0.0106 0.0060 'International Tables Vol C Tables 4.2.6.8 and 6.1.1.4'
S S 0.1246 0.1234 'International Tables Vol C Tables 4.2.6.8 and 6.1.1.4'
Tb Tb -0.1723 4.1537 'International Tables Vol C Tables 4.2.6.8 and 6.1.1.4'

loop_
_geom_angle_atom_site_label_1
_geom_angle_atom_site_label_2
_geom_angle_atom_site_label_3
_geom_angle
_geom_angle_site_symmetry_1
_geom_angle_site_symmetry_3
O4 Tb1 O6 81.26(8) . 7_556
O4 Tb1 O5 80.37(8) . .
O6 Tb1 O5 130.54(8) 7_556 .
O4 Tb1 O9 80.63(8) . .
O6 Tb1 O9 79.95(8) 7_556 .
O5 Tb1 O9 140.27(9) . .
O4 Tb1 O3 125.02(8) . .
O6 Tb1 O3 79.11(8) 7_556 .
O5 Tb1 O3 74.93(9) . .
O9 Tb1 O3 143.28(9) . .
O4 Tb1 O1 135.88(8) . .
O6 Tb1 O1 142.36(8) 7_556 .
O5 Tb1 O1 73.10(8) . .
O9 Tb1 O1 97.91(8) . .
O3 Tb1 O1 81.22(8) . .
O4 Tb1 O10 146.79(8) . .
O6 Tb1 O10 74.26(8) 7_556 .
O5 Tb1 O10 132.76(8) . .
O9 Tb1 O10 73.37(8) . .
O3 Tb1 O10 72.09(8) . .
O1 Tb1 O10 69.26(7) . .
O4 Tb1 O2 87.07(8) . .
O6 Tb1 O2 152.69(8) 7_556 .
O5 Tb1 O2 70.67(8) . .
O9 Tb1 O2 73.82(8) . .
O3 Tb1 O2 127.21(8) . .
O1 Tb1 O2 51.25(7) . .
O10 Tb1 O2 104.68(8) . .
O4 Tb1 O4 76.48(8) . 7_556
O6 Tb1 O4 64.38(7) 7_556 7_556
O5 Tb1 O4 66.80(8) . 7_556
O9 Tb1 O4 139.85(8) . 7_556
O3 Tb1 O4 48.72(7) . 7_556
O1 Tb1 O4 121.43(7) . 7_556
O10 Tb1 O4 111.21(7) . 7_556
O2 Tb1 O4 136.27(7) . 7_556
O4 Tb1 C8 111.85(9) . .
O6 Tb1 C8 158.52(8) 7_556 .
O5 Tb1 C8 70.03(9) . .
O9 Tb1 C8 85.39(9) . .
O3 Tb1 C8 104.52(9) . .
O1 Tb1 C8 25.53(9) . .
O10 Tb1 C8 86.59(9) . .
O2 Tb1 C8 25.72(8) . .
O4 Tb1 C8 133.78(7) 7_556 .
O4 Tb1 C9 101.23(8) . .
O6 Tb1 C9 68.65(8) 7_556 .
O5 Tb1 C9 70.60(9) . .
O9 Tb1 C9 147.70(9) . .
O3 Tb1 C9 24.07(8) . .
O1 Tb1 C9 102.28(8) . .
O10 Tb1 C9 90.50(8) . .
O2 Tb1 C9 138.25(8) . .
O4 Tb1 C9 24.75(7) 7_556 .
C8 Tb1 C9 122.18(9) . .
O13 Co N1 89.85(8) . 2_554
O13 Co N1 89.85(8) . .
N1 Co N1 179.70(17) 2_554 .
O13 Co O12 86.93(7) . 2_554
N1 Co O12 93.20(10) 2_554 2_554
N1 Co O12 86.78(10) . 2_554
O13 Co O12 86.93(7) . .
N1 Co O12 86.78(10) 2_554 .
N1 Co O12 93.20(10) . .
O12 Co O12 173.86(13) 2_554 .
O13 Co O11 180.0 . .
N1 Co O11 90.15(8) 2_554 .
N1 Co O11 90.15(8) . .
O12 Co O11 93.07(7) 2_554 .
O12 Co O11 93.07(7) . .
O7 S O8 109.41(15) . .
O7 S O6 110.24(15) . .
O8 S O6 108.99(13) . .
O7 S O5 108.91(15) . .
O8 S O5 109.03(15) . .
O6 S O5 110.25(14) . .
C8 O1 Tb1 98.6(2) . .
C8 O2 Tb1 89.9(2) . .
C9 O3 Tb1 106.9(2) . .
C9 O4 Tb1 174.0(2) 7_556 .
C9 O4 Tb1 82.38(18) 7_556 7_556
Tb1 O4 Tb1 103.52(8) . 7_556
S O5 Tb1 141.18(15) . .
S O6 Tb1 137.64(14) . 7_556
Tb1 O9 H9A 129.2 . .
Tb1 O9 H9B 132.5 . .
H9A O9 H9B 97.6 . .
Tb1 O10 H10A 112.0 . .
Tb1 O10 H10B 127.8 . .
H10A O10 H10B 99.3 . .
Co O11 H11A 120.0 . .
Co O11 H11B 120.0 . .
H11A O11 H11B 120.0 . .
Co O12 H12A 120.0 . .
Co O12 H12B 112.0 . .
H12A O12 H12B 107.7 . .
Co O13 H13 128.1 . .
C7 N1 C4 105.1(3) . .
C7 N1 Co 120.7(2) . .
C4 N1 Co 131.9(2) . .
C7 N2 C5 107.0(3) . .
C7 N2 H2 126.5 . .
C5 N2 H2 126.5 . .
C6 C1 C2 121.0(3) . .
C6 C1 C8 117.3(3) . .
C2 C1 C8 121.5(3) . .
C3 C2 C1 120.7(3) . .
C3 C2 C9 118.5(3) . 4_545
C1 C2 C9 120.3(3) . 4_545
C4 C3 C2 118.4(3) . .
C4 C3 H3 120.8 . .
C2 C3 H3 120.8 . .
C3 C4 C5 119.9(3) . .
C3 C4 N1 131.7(3) . .
C5 C4 N1 108.4(3) . .
N2 C5 C6 131.4(3) . .
N2 C5 C4 105.6(3) . .
C6 C5 C4 123.0(3) . .
C1 C6 C5 116.8(3) . .
C1 C6 H6 121.6 . .
C5 C6 H6 121.6 . .
N1 C7 N2 113.8(3) . .
N1 C7 H7 123.1 . .
N2 C7 H7 123.1 . .
O2 C8 O1 120.3(3) . .
O2 C8 C1 120.7(3) . .
O1 C8 C1 118.8(3) . .
O2 C8 Tb1 64.43(18) . .
O1 C8 Tb1 55.91(16) . .
C1 C8 Tb1 173.9(2) . .
O4 C9 O3 121.6(3) 7_556 .
O4 C9 C2 120.5(3) 7_556 4
O3 C9 C2 117.8(3) . 4
O4 C9 Tb1 72.87(18) 7_556 .
O3 C9 Tb1 49.05(16) . .
C2 C9 Tb1 163.9(2) 4 .

loop_
_geom_bond_atom_site_label_1
_geom_bond_atom_site_label_2
_geom_bond_distance
_geom_bond_site_symmetry_2
Tb1 O4 2.291(2) .
Tb1 O6 2.349(2) 7_556
Tb1 O5 2.349(2) .
Tb1 O9 2.355(2) .
Tb1 O3 2.363(2) .
Tb1 O1 2.432(2) .
Tb1 O10 2.478(2) .
Tb1 O2 2.620(2) .
Tb1 O4 2.887(2) 7_556
Tb1 C8 2.905(3) .
Tb1 C9 2.994(3) .
Co O13 2.091(3) .
Co N1 2.109(3) 2_554
Co N1 2.109(3) .
Co O12 2.113(2) 2_554
Co O12 2.113(2) .
Co O11 2.122(4) .
S O7 1.461(2) .
S O8 1.472(2) .
S O6 1.477(2) .
S O5 1.482(3) .
O1 C8 1.266(4) .
O2 C8 1.261(4) .
O3 C9 1.276(4) .
O4 C9 1.265(4) 7_556
O4 Tb1 2.887(2) 7_556
O6 Tb1 2.349(2) 7_556
O9 H9A 0.7946 .
O9 H9B 0.9048 .
O10 H10A 0.7873 .
O10 H10B 0.7771 .
O11 H11A 0.8500 .
O11 H11B 0.8500 .
O12 H12A 0.8500 .
O12 H12B 0.8550 .
O13 H13 0.8398 .
N1 C7 1.308(4) .
N1 C4 1.402(4) .
N2 C7 1.338(4) .
N2 C5 1.382(4) .
N2 H2 0.8599 .
C1 C6 1.377(5) .
C1 C2 1.426(4) .
C1 C8 1.505(5) .
C2 C3 1.384(4) .
C2 C9 1.487(4) 4_545
C3 C4 1.380(5) .
C3 H3 0.9300 .
C4 C5 1.401(5) .
C5 C6 1.382(4) .
C6 H6 0.9300 .
C7 H7 0.9300 .
C9 O4 1.265(4) 7_556
C9 C2 1.487(4) 4

loop_
_geom_torsion_atom_site_label_1
_geom_torsion_atom_site_label_2
_geom_torsion_atom_site_label_3
_geom_torsion_atom_site_label_4
_geom_torsion
_geom_torsion_site_symmetry_1
_geom_torsion_site_symmetry_4
O4 Tb1 O1 C8 -23.3(2) . .
O6 Tb1 O1 C8 145.14(19) 7_556 .
O5 Tb1 O1 C8 -78.93(19) . .
O9 Tb1 O1 C8 61.37(19) . .
O3 Tb1 O1 C8 -155.7(2) . .
O10 Tb1 O1 C8 130.2(2) . .
O2 Tb1 O1 C8 -0.45(18) . .
O4 Tb1 O1 C8 -126.99(18) 7_556 .
C9 Tb1 O1 C8 -144.00(19) . .
O4 Tb1 O2 C8 164.75(19) . .
O6 Tb1 O2 C8 -130.8(2) 7_556 .
O5 Tb1 O2 C8 83.94(19) . .
O9 Tb1 O2 C8 -114.2(2) . .
O3 Tb1 O2 C8 31.7(2) . .
O1 Tb1 O2 C8 0.45(17) . .
O10 Tb1 O2 C8 -46.7(2) . .
O4 Tb1 O2 C8 97.83(19) 7_556 .
C9 Tb1 O2 C8 61.1(2) . .
O4 Tb1 O3 C9 9.7(2) . .
O6 Tb1 O3 C9 -61.4(2) 7_556 .
O5 Tb1 O3 C9 76.1(2) . .
O9 Tb1 O3 C9 -117.7(2) . .
O1 Tb1 O3 C9 150.8(2) . .
O10 Tb1 O3 C9 -138.2(2) . .
O2 Tb1 O3 C9 126.7(2) . .
O4 Tb1 O3 C9 3.92(18) 7_556 .
C8 Tb1 O3 C9 140.3(2) . .
O6 Tb1 O4 Tb1 65.61(8) 7_556 7_556
O5 Tb1 O4 Tb1 -68.27(8) . 7_556
O9 Tb1 O4 Tb1 146.77(9) . 7_556
O3 Tb1 O4 Tb1 -4.44(12) . 7_556
O1 Tb1 O4 Tb1 -121.51(10) . 7_556
O10 Tb1 O4 Tb1 108.20(13) . 7_556
O2 Tb1 O4 Tb1 -139.15(8) . 7_556
O4 Tb1 O4 Tb1 0.0 7_556 7_556
C8 Tb1 O4 Tb1 -132.09(8) . 7_556
C9 Tb1 O4 Tb1 -0.44(9) . 7_556
O7 S O5 Tb1 131.4(2) . .
O8 S O5 Tb1 -109.3(2) . .
O6 S O5 Tb1 10.3(3) . .
O4 Tb1 O5 S 17.6(2) . .
O6 Tb1 O5 S -52.1(3) 7_556 .
O9 Tb1 O5 S 80.0(3) . .
O3 Tb1 O5 S -112.9(2) . .
O1 Tb1 O5 S 161.9(3) . .
O10 Tb1 O5 S -159.8(2) . .
O2 Tb1 O5 S 107.8(2) . .
O4 Tb1 O5 S -61.8(2) 7_556 .
C8 Tb1 O5 S 135.2(3) . .
C9 Tb1 O5 S -88.0(2) . .
O7 S O6 Tb1 -78.2(2) . 7_556
O8 S O6 Tb1 161.70(19) . 7_556
O5 S O6 Tb1 42.1(2) . 7_556
O13 Co N1 C7 48.9(3) . .
O12 Co N1 C7 -38.0(3) 2_554 .
O12 Co N1 C7 135.8(3) . .
O11 Co N1 C7 -131.1(3) . .
O13 Co N1 C4 -111.2(3) . .
O12 Co N1 C4 161.9(3) 2_554 .
O12 Co N1 C4 -24.2(3) . .
O11 Co N1 C4 68.8(3) . .
C6 C1 C2 C3 2.3(5) . .
C8 C1 C2 C3 -172.1(3) . .
C6 C1 C2 C9 -170.8(3) . 4_545
C8 C1 C2 C9 14.8(5) . 4_545
C1 C2 C3 C4 -1.4(5) . .
C9 C2 C3 C4 171.8(3) 4_545 .
C2 C3 C4 C5 -2.1(5) . .
C2 C3 C4 N1 -179.4(3) . .
C7 N1 C4 C3 176.0(4) . .
Co N1 C4 C3 -21.7(6) . .
C7 N1 C4 C5 -1.5(4) . .
Co N1 C4 C5 160.8(2) . .
C7 N2 C5 C6 177.6(4) . .
C7 N2 C5 C4 -0.6(4) . .
C3 C4 C5 N2 -176.6(3) . .
N1 C4 C5 N2 1.3(4) . .
C3 C4 C5 C6 5.0(5) . .
N1 C4 C5 C6 -177.1(3) . .
C2 C1 C6 C5 0.4(5) . .
C8 C1 C6 C5 175.0(3) . .
N2 C5 C6 C1 178.0(3) . .
C4 C5 C6 C1 -4.0(5) . .
C4 N1 C7 N2 1.2(4) . .
Co N1 C7 N2 -163.6(2) . .
C5 N2 C7 N1 -0.4(4) . .
Tb1 O2 C8 O1 -0.8(3) . .
Tb1 O2 C8 C1 -176.2(3) . .
Tb1 O1 C8 O2 0.8(3) . .
Tb1 O1 C8 C1 176.4(2) . .
C6 C1 C8 O2 64.0(4) . .
C2 C1 C8 O2 -121.4(4) . .
C6 C1 C8 O1 -111.5(4) . .
C2 C1 C8 O1 63.2(4) . .
O4 Tb1 C8 O2 -16.4(2) . .
O6 Tb1 C8 O2 108.4(3) 7_556 .
O5 Tb1 C8 O2 -86.71(19) . .
O9 Tb1 C8 O2 61.53(19) . .
O3 Tb1 C8 O2 -154.39(18) . .
O1 Tb1 C8 O2 -179.2(3) . .
O10 Tb1 C8 O2 135.10(19) . .
O4 Tb1 C8 O2 -108.48(19) 7_556 .
C9 Tb1 C8 O2 -136.45(18) . .
O4 Tb1 C8 O1 162.75(18) . .
O6 Tb1 C8 O1 -72.4(3) 7_556 .
O5 Tb1 C8 O1 92.5(2) . .
O9 Tb1 C8 O1 -119.28(19) . .
O3 Tb1 C8 O1 24.8(2) . .
O10 Tb1 C8 O1 -45.71(19) . .
O2 Tb1 C8 O1 179.2(3) . .
O4 Tb1 C8 O1 70.7(2) 7_556 .
C9 Tb1 C8 O1 42.7(2) . .
Tb1 O3 C9 O4 -7.9(4) . 7_556
Tb1 O3 C9 C2 168.7(2) . 4
O4 Tb1 C9 O4 1.0(2) . 7_556
O6 Tb1 C9 O4 -74.86(17) 7_556 7_556
O5 Tb1 C9 O4 76.49(18) . 7_556
O9 Tb1 C9 O4 -89.2(2) . 7_556
O3 Tb1 C9 O4 173.0(3) . 7_556
O1 Tb1 C9 O4 143.41(16) . 7_556
O10 Tb1 C9 O4 -147.72(17) . 7_556
O2 Tb1 C9 O4 99.31(18) . 7_556
C8 Tb1 C9 O4 125.99(17) . 7_556
O4 Tb1 C9 O3 -171.9(2) . .
O6 Tb1 C9 O3 112.2(2) 7_556 .
O5 Tb1 C9 O3 -96.5(2) . .
O9 Tb1 C9 O3 97.9(2) . .
O1 Tb1 C9 O3 -29.5(2) . .
O10 Tb1 C9 O3 39.3(2) . .
O2 Tb1 C9 O3 -73.6(2) . .
O4 Tb1 C9 O3 -173.0(3) 7_556 .
C8 Tb1 C9 O3 -47.0(2) . .
O4 Tb1 C9 C2 149.3(8) . 4
O6 Tb1 C9 C2 73.4(8) 7_556 4
O5 Tb1 C9 C2 -135.2(8) . 4
O9 Tb1 C9 C2 59.1(8) . 4
O3 Tb1 C9 C2 -38.7(7) . 4
O1 Tb1 C9 C2 -68.3(8) . 4
O10 Tb1 C9 C2 0.6(8) . 4
O2 Tb1 C9 C2 -112.4(7) . 4
O4 Tb1 C9 C2 148.3(9) 7_556 4
C8 Tb1 C9 C2 -85.7(8) . 4
